data_1503079
loop_
_publ_author_name
'Butler, Jeffrey D.'
'Conrad, Wayne E.'
'Lodewyk, Michael W.'
'Fettinger, James C.'
'Tantillo, Dean J.'
'Kurth, Mark J.'

_publ_section_title
;
 Synthesis of substituted chromanones: an organocatalytic
 aldol/oxa-Michael reaction.
;
_journal_issue 15
_journal_name_full 'Organic letters'
_journal_page_first 3410
_journal_page_last 3413
_journal_paper_doi 10.1021/ol101221c
_journal_volume 12
_journal_year 2010
_chemical_absolute_configuration ad
_chemical_formula_moiety 'C16 H22 O'
_chemical_formula_sum 'C16 H22 O'
_chemical_formula_weight 230.34
_chemical_name_systematic
; 
 ? 
;
_space_group_IT_number 19
_symmetry_cell_setting orthorhombic
_symmetry_space_group_name_Hall 'P 2ac 2ab'
_symmetry_space_group_name_H-M 'P 21 21 21'
_atom_sites_solution_hydrogens geom
_atom_sites_solution_primary direct
_atom_sites_solution_secondary difmap
_audit_creation_method SHELXL-97
_cell_angle_alpha 90.00
_cell_angle_beta 90.00
_cell_angle_gamma 90.00
_cell_formula_units_Z 4
_cell_length_a 6.4749(2)
_cell_length_b 8.5245(2)
_cell_length_c 23.9058(6)
_cell_measurement_reflns_used 9968
_cell_measurement_temperature 90(2)
_cell_measurement_theta_max 67.75
_cell_measurement_theta_min 5.51
_cell_volume 1319.49(6)
_computing_cell_refinement 'SAINT (7.68A) (Bruker, 2008)'
_computing_data_collection 'Apex2 (2010-1) (Bruker, 2010)'
_computing_data_reduction 'SAINT (7.68A) (Bruker, 2008)'
_computing_molecular_graphics 'SHELXTL 5.1, XP (Sheldrick, 1994)'
_computing_publication_material SHELXL97
_computing_structure_refinement 'SHELXL-97 (Sheldrick, 2008)'
_computing_structure_solution 'SHELXS-97 (Sheldrick, 2008)'
_diffrn_ambient_temperature 90(2)
_diffrn_measured_fraction_theta_full 0.995
_diffrn_measured_fraction_theta_max 0.995
_diffrn_measurement_device_type 'Bruker APEX-II DUO CCD'
_diffrn_measurement_method '\f and \w scans'
_diffrn_radiation_monochromator graphite
_diffrn_radiation_source 'fine-focus sealed tube'
_diffrn_radiation_type CuK\a
_diffrn_radiation_wavelength 1.54178
_diffrn_reflns_av_R_equivalents 0.0344
_diffrn_reflns_av_sigmaI/netI 0.0150
_diffrn_reflns_limit_h_max 7
_diffrn_reflns_limit_h_min -7
_diffrn_reflns_limit_k_max 10
_diffrn_reflns_limit_k_min -10
_diffrn_reflns_limit_l_max 28
_diffrn_reflns_limit_l_min -28
_diffrn_reflns_number 26915
_diffrn_reflns_theta_full 68.55
_diffrn_reflns_theta_max 68.55
_diffrn_reflns_theta_min 3.70
_exptl_absorpt_coefficient_mu 0.533
_exptl_absorpt_correction_T_max 0.9019
_exptl_absorpt_correction_T_min 0.8172
_exptl_absorpt_correction_type numerical
_exptl_absorpt_process_details 'SADABS 2008/2 (Sheldrick, 2008)'
_exptl_crystal_colour Colorless
_exptl_crystal_density_diffrn 1.159
_exptl_crystal_density_method 'not measured'
_exptl_crystal_description Block
_exptl_crystal_F_000 504
_exptl_crystal_size_max 0.40
_exptl_crystal_size_mid 0.24
_exptl_crystal_size_min 0.20
_refine_diff_density_max 0.225
_refine_diff_density_min -0.148
_refine_diff_density_rms 0.031
_refine_ls_abs_structure_details 'Flack H D (1983), Acta Cryst. A39, 876-881'
_refine_ls_abs_structure_Flack 0.3(3)
_refine_ls_extinction_method none
_refine_ls_goodness_of_fit_ref 1.060
_refine_ls_hydrogen_treatment refall
_refine_ls_matrix_type full
_refine_ls_number_parameters 242
_refine_ls_number_reflns 2414
_refine_ls_number_restraints 0
_refine_ls_restrained_S_all 1.060
_refine_ls_R_factor_all 0.0336
_refine_ls_R_factor_gt 0.0335
_refine_ls_shift/su_max 0.001
_refine_ls_shift/su_mean 0.000
_refine_ls_structure_factor_coef Fsqd
_refine_ls_weighting_details 'calc w=1/[\s^2^(Fo^2^)+(0.0521P)^2^+0.3155P] where P=(Fo^2^+2Fc^2^)/3'
_refine_ls_weighting_scheme calc
_refine_ls_wR_factor_gt 0.0900
_refine_ls_wR_factor_ref 0.0900
_reflns_number_gt 2404
_reflns_number_total 2414
_reflns_threshold_expression >2sigma(I)
_cod_data_source_file ol101221c_si_001.cif
_cod_data_source_block jf1926f
_cod_depositor_comments
;
The following automatic conversions were performed:

'_symmetry_cell_setting' value 'Orthorhombic' changed to
'orthorhombic' according to
/home/saulius/struct/CIF-dictionaries/cif_core.dic dictionary named
'cif_core.dic' version 2.4.2 from
2011-04-26.

'_exptl_absorpt_correction_type' value 'Numerical'
changed to 'numerical' according to
/home/saulius/struct/CIF-dictionaries/cif_core.dic dictionary named
'cif_core.dic' version 2.4.2 from 2011-04-26.

Automatic conversion script
Id: cif_fix_values 1715 2011-07-08 13:25:40Z adriana 
;
_cod_database_code 1503079

loop_
_symmetry_equiv_pos_as_xyz
'x, y, z'
'-x+1/2, -y, z+1/2'
'-x, y+1/2, -z+1/2'
'x+1/2, -y+1/2, -z'

loop_
_atom_site_label
_atom_site_type_symbol
_atom_site_fract_x
_atom_site_fract_y
_atom_site_fract_z
_atom_site_U_iso_or_equiv
_atom_site_adp_type
_atom_site_occupancy
_atom_site_symmetry_multiplicity
_atom_site_calc_flag
C1 C 0.3839(2) 1.04936(18) 0.95760(6) 0.0304(3) Uani 1 1 d
O1 O 0.4262(2) 1.20110(13) 0.97369(5) 0.0421(3) Uani 1 1 d
H1 H 0.352(4) 1.220(3) 0.9991(12) 0.071(8) Uiso 1 1 d
C2 C 0.2341(2) 0.95952(19) 0.98437(6) 0.0307(3) Uani 1 1 d
H2 H 0.157(3) 1.0009(18) 1.0147(7) 0.026(4) Uiso 1 1 d
C3 C 0.1940(2) 0.80779(19) 0.96670(6) 0.0309(3) Uani 1 1 d
H3 H 0.090(3) 0.749(2) 0.9851(7) 0.032(4) Uiso 1 1 d
C4 C 0.3029(2) 0.74253(18) 0.92213(6) 0.0285(3) Uani 1 1 d
H4 H 0.278(3) 0.635(2) 0.9094(8) 0.038(5) Uiso 1 1 d
C5 C 0.4518(2) 0.83249(17) 0.89569(6) 0.0238(3) Uani 1 1 d
C6 C 0.5858(2) 0.78735(16) 0.84541(6) 0.0246(3) Uani 1 1 d
C7 C 0.7548(2) 0.91523(16) 0.84897(6) 0.0257(3) Uani 1 1 d
H7 H 0.852(2) 0.8760(18) 0.8801(6) 0.019(4) Uiso 1 1 d
C8 C 0.8843(2) 0.95698(18) 0.79843(6) 0.0277(3) Uani 1 1 d
H8A H 0.946(3) 0.866(2) 0.7842(7) 0.029(4) Uiso 1 1 d
H8B H 0.791(3) 0.998(2) 0.7686(7) 0.032(4) Uiso 1 1 d
C9 C 1.0413(2) 1.08331(19) 0.81527(6) 0.0303(3) Uani 1 1 d
H9A H 1.141(3) 1.0334(19) 0.8424(7) 0.025(4) Uiso 1 1 d
H9B H 1.112(3) 1.118(2) 0.7817(7) 0.030(4) Uiso 1 1 d
C10 C 0.9427(2) 1.22753(17) 0.84307(6) 0.0297(3) Uani 1 1 d
H10 H 0.861(3) 1.277(2) 0.8142(7) 0.027(4) Uiso 1 1 d
C11 C 0.8041(2) 1.18051(17) 0.89220(6) 0.0287(3) Uani 1 1 d
H11A H 0.729(3) 1.278(2) 0.9076(7) 0.029(4) Uiso 1 1 d
H11B H 0.886(3) 1.135(2) 0.9230(7) 0.034(4) Uiso 1 1 d
C12 C 0.6447(2) 1.06098(17) 0.87297(6) 0.0269(3) Uani 1 1 d
H12 H 0.572(3) 1.118(2) 0.8416(7) 0.032(4) Uiso 1 1 d
C13 C 0.4928(2) 0.98640(17) 0.91260(6) 0.0259(3) Uani 1 1 d
C14 C 0.6753(2) 0.62233(17) 0.85112(7) 0.0313(3) Uani 1 1 d
H14A H 0.569(3) 0.536(2) 0.8478(8) 0.043(5) Uiso 1 1 d
H14B H 0.770(3) 0.598(2) 0.8202(7) 0.029(4) Uiso 1 1 d
H14C H 0.750(3) 0.618(2) 0.8855(7) 0.027(4) Uiso 1 1 d
C15 C 0.4595(2) 0.7978(2) 0.79099(7) 0.0317(3) Uani 1 1 d
H15A H 0.353(3) 0.726(2) 0.7921(8) 0.038(5) Uiso 1 1 d
H15B H 0.407(3) 0.910(2) 0.7848(7) 0.034(5) Uiso 1 1 d
H15C H 0.543(3) 0.761(2) 0.7576(8) 0.043(5) Uiso 1 1 d
C16 C 1.1098(3) 1.3426(2) 0.86153(8) 0.0366(4) Uani 1 1 d
H16A H 1.201(3) 1.292(2) 0.8874(8) 0.038(5) Uiso 1 1 d
H16B H 1.196(4) 1.385(3) 0.8270(10) 0.068(7) Uiso 1 1 d
H16C H 1.052(4) 1.439(3) 0.8794(9) 0.055(6) Uiso 1 1 d

loop_
_atom_site_aniso_label
_atom_site_aniso_U_11
_atom_site_aniso_U_22
_atom_site_aniso_U_33
_atom_site_aniso_U_23
_atom_site_aniso_U_13
_atom_site_aniso_U_12
C1 0.0396(8) 0.0267(7) 0.0248(6) 0.0006(6) 0.0016(6) 0.0077(7)
O1 0.0655(8) 0.0285(6) 0.0322(6) -0.0053(5) 0.0163(6) 0.0024(6)
C2 0.0315(8) 0.0379(8) 0.0227(7) 0.0011(6) 0.0033(6) 0.0090(7)
C3 0.0232(7) 0.0401(8) 0.0294(7) 0.0030(6) 0.0001(6) 0.0004(7)
C4 0.0242(7) 0.0321(8) 0.0292(7) -0.0021(6) -0.0038(5) -0.0021(6)
C5 0.0212(6) 0.0259(7) 0.0243(6) -0.0013(5) -0.0046(5) 0.0040(5)
C6 0.0234(6) 0.0241(7) 0.0262(6) -0.0029(5) -0.0006(5) 0.0006(5)
C7 0.0264(7) 0.0237(7) 0.0269(6) -0.0030(5) 0.0005(6) 0.0002(6)
C8 0.0278(7) 0.0277(7) 0.0277(7) -0.0031(6) 0.0011(6) 0.0024(6)
C9 0.0282(7) 0.0306(8) 0.0319(8) 0.0011(6) 0.0027(6) 0.0003(6)
C10 0.0299(7) 0.0261(7) 0.0332(7) 0.0015(6) -0.0032(6) 0.0005(6)
C11 0.0324(8) 0.0242(7) 0.0294(7) -0.0006(6) -0.0046(6) 0.0029(6)
C12 0.0298(7) 0.0252(7) 0.0257(7) -0.0023(6) -0.0003(6) 0.0042(6)
C13 0.0295(7) 0.0249(7) 0.0234(6) 0.0010(5) -0.0018(6) 0.0042(6)
C14 0.0331(8) 0.0255(7) 0.0354(8) -0.0018(6) 0.0038(7) 0.0032(6)
C15 0.0275(7) 0.0383(8) 0.0294(7) -0.0082(7) -0.0012(6) 0.0019(7)
C16 0.0340(8) 0.0290(8) 0.0467(10) 0.0012(7) -0.0067(7) -0.0018(7)

loop_
_atom_type_symbol
_atom_type_description
_atom_type_scat_dispersion_real
_atom_type_scat_dispersion_imag
_atom_type_scat_source
C C 0.0181 0.0091 'International Tables Vol C Tables 4.2.6.8 and 6.1.1.4'
H H 0.0000 0.0000 'International Tables Vol C Tables 4.2.6.8 and 6.1.1.4'
O O 0.0492 0.0322 'International Tables Vol C Tables 4.2.6.8 and 6.1.1.4'

loop_
_geom_angle_atom_site_label_1
_geom_angle_atom_site_label_2
_geom_angle_atom_site_label_3
_geom_angle
O1 C1 C2 121.81(14)
O1 C1 C13 118.47(14)
C2 C1 C13 119.71(14)
C1 O1 H1 107(2)
C3 C2 C1 120.28(13)
C3 C2 H2 118.9(10)
C1 C2 H2 120.8(10)
C2 C3 C4 120.74(14)
C2 C3 H3 119.0(11)
C4 C3 H3 120.3(11)
C5 C4 C3 118.69(14)
C5 C4 H4 119.4(11)
C3 C4 H4 121.9(11)
C4 C5 C13 121.34(13)
C4 C5 C6 127.85(13)
C13 C5 C6 110.78(12)
C14 C6 C5 112.09(12)
C14 C6 C15 109.32(12)
C5 C6 C15 110.35(11)
C14 C6 C7 112.05(12)
C5 C6 C7 100.40(11)
C15 C6 C7 112.43(12)
C8 C7 C12 111.31(12)
C8 C7 C6 120.91(12)
C12 C7 C6 105.12(11)
C8 C7 H7 108.3(9)
C12 C7 H7 106.0(9)
C6 C7 H7 104.1(9)
C7 C8 C9 108.82(12)
C7 C8 H8A 109.3(11)
C9 C8 H8A 113.2(11)
C7 C8 H8B 108.5(10)
C9 C8 H8B 110.0(11)
H8A C8 H8B 106.9(14)
C8 C9 C10 113.55(12)
C8 C9 H9A 107.2(10)
C10 C9 H9A 109.0(9)
C8 C9 H9B 108.1(10)
C10 C9 H9B 107.8(10)
H9A C9 H9B 111.3(14)
C16 C10 C11 111.23(13)
C16 C10 C9 110.18(13)
C11 C10 C9 111.45(12)
C16 C10 H10 108.5(10)
C11 C10 H10 109.8(10)
C9 C10 H10 105.5(10)
C12 C11 C10 109.96(12)
C12 C11 H11A 109.1(10)
C10 C11 H11A 109.8(10)
C12 C11 H11B 108.8(11)
C10 C11 H11B 111.3(11)
H11A C11 H11B 107.8(14)
C13 C12 C11 122.39(12)
C13 C12 C7 101.29(11)
C11 C12 C7 109.76(12)
C13 C12 H12 111.4(11)
C11 C12 H12 102.5(11)
C7 C12 H12 109.2(10)
C1 C13 C5 119.22(14)
C1 C13 C12 130.79(14)
C5 C13 C12 109.78(12)
C6 C14 H14A 113.7(12)
C6 C14 H14B 111.2(10)
H14A C14 H14B 102.5(15)
C6 C14 H14C 107.9(10)
H14A C14 H14C 112.6(15)
H14B C14 H14C 108.9(14)
C6 C15 H15A 109.5(12)
C6 C15 H15B 110.7(10)
H15A C15 H15B 112.0(15)
C6 C15 H15C 111.2(11)
H15A C15 H15C 102.6(16)
H15B C15 H15C 110.6(14)
C10 C16 H16A 109.7(12)
C10 C16 H16B 111.4(14)
H16A C16 H16B 109.3(18)
C10 C16 H16C 112.7(14)
H16A C16 H16C 108.9(17)
H16B C16 H16C 104.7(18)

loop_
_geom_bond_atom_site_label_1
_geom_bond_atom_site_label_2
_geom_bond_distance
C1 O1 1.3769(19)
C1 C2 1.392(2)
C1 C13 1.394(2)
O1 H1 0.79(3)
C2 C3 1.385(2)
C2 H2 0.946(17)
C3 C4 1.394(2)
C3 H3 0.94(2)
C4 C5 1.384(2)
C4 H4 0.98(2)
C5 C13 1.398(2)
C5 C6 1.5318(19)
C6 C14 1.5277(19)
C6 C15 1.539(2)
C6 C7 1.5471(19)
C7 C8 1.513(2)
C7 C12 1.5431(19)
C7 H7 1.032(16)
C8 C9 1.535(2)
C8 H8A 0.936(19)
C8 H8B 0.999(18)
C9 C10 1.536(2)
C9 H9A 1.007(17)
C9 H9B 0.969(18)
C10 C16 1.526(2)
C10 C11 1.532(2)
C10 H10 0.966(18)
C11 C12 1.521(2)
C11 H11A 1.030(17)
C11 H11B 0.987(18)
C12 C13 1.506(2)
C12 H12 1.012(18)
C14 H14A 1.01(2)
C14 H14B 0.984(18)
C14 H14C 0.954(18)
C15 H15A 0.92(2)
C15 H15B 1.024(19)
C15 H15C 1.01(2)
C16 H16A 0.96(2)
C16 H16B 1.06(3)
C16 H16C 1.00(2)

loop_
_geom_torsion_atom_site_label_1
_geom_torsion_atom_site_label_2
_geom_torsion_atom_site_label_3
_geom_torsion_atom_site_label_4
_geom_torsion
O1 C1 C2 C3 179.32(14)
C13 C1 C2 C3 0.4(2)
C1 C2 C3 C4 0.2(2)
C2 C3 C4 C5 -0.2(2)
C3 C4 C5 C13 -0.5(2)
C3 C4 C5 C6 -178.41(13)
C4 C5 C6 C14 -44.99(18)
C13 C5 C6 C14 136.90(13)
C4 C5 C6 C15 77.10(18)
C13 C5 C6 C15 -101.00(14)
C4 C5 C6 C7 -164.10(13)
C13 C5 C6 C7 17.80(14)
C14 C6 C7 C8 81.69(16)
C5 C6 C7 C8 -159.17(12)
C15 C6 C7 C8 -41.90(18)
C14 C6 C7 C12 -151.40(12)
C5 C6 C7 C12 -32.26(13)
C15 C6 C7 C12 85.01(14)
C12 C7 C8 C9 57.52(16)
C6 C7 C8 C9 -178.42(12)
C7 C8 C9 C10 -53.49(16)
C8 C9 C10 C16 176.69(13)
C8 C9 C10 C11 52.71(17)
C16 C10 C11 C12 -177.77(12)
C9 C10 C11 C12 -54.38(16)
C10 C11 C12 C13 176.93(12)
C10 C11 C12 C7 58.62(15)
C8 C7 C12 C13 167.55(11)
C6 C7 C12 C13 34.97(14)
C8 C7 C12 C11 -61.75(15)
C6 C7 C12 C11 165.68(11)
O1 C1 C13 C5 -179.99(13)
C2 C1 C13 C5 -1.1(2)
O1 C1 C13 C12 -5.9(2)
C2 C1 C13 C12 173.03(14)
C4 C5 C13 C1 1.1(2)
C6 C5 C13 C1 179.36(12)
C4 C5 C13 C12 -174.15(12)
C6 C5 C13 C12 4.10(15)
C11 C12 C13 C1 38.9(2)
C7 C12 C13 C1 161.21(15)
C11 C12 C13 C5 -146.60(13)
C7 C12 C13 C5 -24.26(14)
